data_1547733
loop_
_publ_author_name
'Fan, Jinming'
'Wang, Tao'
'Li, Chenchen'
'Wang, Rui'
'Lei, Xiaoyu'
'Liang, Yong'
'Zhang, Zunting'

_publ_section_title
;
 Synthesis of Benzoaryl-5-yl(2-hydroxyphenyl)methanones via Photoinduced
 Rearrangement of (E)-3-Arylvinyl-4H-chromen-4-ones.
;
_journal_issue 21
_journal_name_full 'Organic letters'
_journal_page_first 5984
_journal_page_last 5987
_journal_paper_doi 10.1021/acs.orglett.7b03007
_journal_volume 19
_journal_year 2017
_chemical_formula_sum 'C18 H14 O2'
_chemical_formula_weight 262.30
_chemical_name_systematic
; 
 ? 
;
_space_group_IT_number 2
_symmetry_cell_setting triclinic
_symmetry_space_group_name_Hall '-P 1'
_symmetry_space_group_name_H-M 'P -1'
_atom_sites_solution_hydrogens geom
_atom_sites_solution_primary direct
_atom_sites_solution_secondary difmap
_audit_creation_method SHELXL-97
_cell_angle_alpha 78.953(4)
_cell_angle_beta 72.382(3)
_cell_angle_gamma 65.252(3)
_cell_formula_units_Z 2
_cell_length_a 7.7485(19)
_cell_length_b 8.638(2)
_cell_length_c 11.316(3)
_cell_measurement_reflns_used 1492
_cell_measurement_temperature 296(2)
_cell_measurement_theta_max 26.67
_cell_measurement_theta_min 2.99
_cell_volume 653.7(3)
_computing_cell_refinement 'Bruker SAINT'
_computing_data_collection 'Bruker APEX2'
_computing_data_reduction 'Bruker SAINT'
_computing_molecular_graphics 'Bruker SHELXTL'
_computing_publication_material 'Bruker SHELXTL'
_computing_structure_refinement 'SHELXL-97 (Sheldrick, 2008)'
_computing_structure_solution 'SHELXS-97 (Sheldrick, 2008)'
_diffrn_ambient_temperature 296(2)
_diffrn_measured_fraction_theta_full 0.988
_diffrn_measured_fraction_theta_max 0.988
_diffrn_measurement_device_type 'Bruker APEX-II CCD'
_diffrn_measurement_method '\f and \w scans'
_diffrn_radiation_monochromator graphite
_diffrn_radiation_source 'fine-focus sealed tube'
_diffrn_radiation_type MoK\a
_diffrn_radiation_wavelength 0.71073
_diffrn_reflns_av_R_equivalents 0.0164
_diffrn_reflns_av_sigmaI/netI 0.0323
_diffrn_reflns_limit_h_max 9
_diffrn_reflns_limit_h_min -9
_diffrn_reflns_limit_k_max 10
_diffrn_reflns_limit_k_min -9
_diffrn_reflns_limit_l_max 10
_diffrn_reflns_limit_l_min -13
_diffrn_reflns_number 3264
_diffrn_reflns_theta_full 25.10
_diffrn_reflns_theta_max 25.10
_diffrn_reflns_theta_min 1.89
_exptl_absorpt_coefficient_mu 0.086
_exptl_absorpt_correction_T_max 0.9878
_exptl_absorpt_correction_T_min 0.9692
_exptl_absorpt_correction_type none
_exptl_crystal_colour colorless
_exptl_crystal_density_diffrn 1.333
_exptl_crystal_density_meas ?
_exptl_crystal_density_method 'not measured'
_exptl_crystal_description columnar
_exptl_crystal_F_000 276
_exptl_crystal_size_max 0.37
_exptl_crystal_size_mid 0.30
_exptl_crystal_size_min 0.14
_refine_diff_density_max 0.158
_refine_diff_density_min -0.155
_refine_diff_density_rms 0.035
_refine_ls_extinction_coef 0.041(8)
_refine_ls_extinction_expression Fc^*^=kFc[1+0.001xFc^2^\l^3^/sin(2\q)]^-1/4^
_refine_ls_extinction_method SHELXL
_refine_ls_goodness_of_fit_ref 1.042
_refine_ls_hydrogen_treatment mixed
_refine_ls_matrix_type full
_refine_ls_number_parameters 184
_refine_ls_number_reflns 2297
_refine_ls_number_restraints 0
_refine_ls_restrained_S_all 1.042
_refine_ls_R_factor_all 0.0485
_refine_ls_R_factor_gt 0.0413
_refine_ls_shift/su_max 0.000
_refine_ls_shift/su_mean 0.000
_refine_ls_structure_factor_coef Fsqd
_refine_ls_weighting_details 'calc w=1/[\s^2^(Fo^2^)+(0.0737P)^2^+0.0977P] where P=(Fo^2^+2Fc^2^)/3'
_refine_ls_weighting_scheme calc
_refine_ls_wR_factor_gt 0.1234
_refine_ls_wR_factor_ref 0.1315
_reflns_number_gt 1921
_reflns_number_total 2297
_reflns_threshold_expression >2sigma(I)
_cod_data_source_file ol7b03007_si_002.cif
_cod_data_source_block xb0353_0m
_cod_depositor_comments
;
The following automatic conversions were performed:

'_symmetry_cell_setting' value 'Triclinic' changed to 'triclinic'
according to
/home/data/users/saulius/crontab/automatic-downloads/rss-feeds/ACS/lib/dictionaries/cif_core.dic
dictionary named 'cif_core.dic' version 2.4.2 from 2011-04-26.

'_exptl_crystal_density_meas' value 'none' was changed to '?' - the
value is perceived as not measured.

Automatic conversion script
Id: cif_fix_values 4973 2017-02-22 13:04:09Z antanas 

 Adding full bibliography for 1547733.cif.

2019-03-14
Z value and formula fixed to values more according to usual
chemical conventions.                 miguel
;
_cod_original_formula_sum 'C9 H7 O'
_cod_original_formula_weight 131.15
_cod_original_formula_units_Z 4
_cod_original_sg_symbol_H-M P-1
_cod_database_code 1547733

loop_
_symmetry_equiv_pos_as_xyz
'x, y, z'
'-x, -y, -z'

loop_
_atom_site_label
_atom_site_type_symbol
_atom_site_fract_x
_atom_site_fract_y
_atom_site_fract_z
_atom_site_U_iso_or_equiv
_atom_site_adp_type
_atom_site_occupancy
_atom_site_symmetry_multiplicity
_atom_site_calc_flag
_atom_site_refinement_flags
O1 O 0.4189(2) 0.25285(15) 0.99583(12) 0.0586(4) Uani 1 1 d .
H1 H 0.4586 0.3307 0.9789 0.088 Uiso 1 1 calc R
O2 O 0.44156(19) 0.53716(17) 0.88266(12) 0.0600(4) Uani 1 1 d .
C1 C 0.2729(2) 0.2910(2) 0.94053(14) 0.0434(4) Uani 1 1 d .
C2 C 0.1741(3) 0.1814(2) 0.96855(16) 0.0557(5) Uani 1 1 d .
H2 H 0.2153 0.0819 1.0195 0.067 Uiso 1 1 calc R
C3 C 0.0166(3) 0.2186(2) 0.92178(16) 0.0556(5) Uani 1 1 d .
H3 H -0.0483 0.1441 0.9418 0.067 Uiso 1 1 calc R
C4 C -0.0481(3) 0.3653(2) 0.84511(15) 0.0497(4) Uani 1 1 d .
H4 H -0.1576 0.3915 0.8156 0.060 Uiso 1 1 calc R
C5 C 0.0532(2) 0.47156(19) 0.81350(14) 0.0420(4) Uani 1 1 d .
H5 H 0.0118 0.5693 0.7610 0.050 Uiso 1 1 calc R
C6 C 0.2165(2) 0.43695(18) 0.85797(13) 0.0377(4) Uani 1 1 d .
C7 C 0.3228(2) 0.5518(2) 0.82544(14) 0.0405(4) Uani 1 1 d .
C8 C 0.2903(2) 0.68939(19) 0.72248(14) 0.0388(4) Uani 1 1 d .
C9 C 0.2866(2) 0.66222(19) 0.60811(13) 0.0382(4) Uani 1 1 d .
H9 H 0.2924 0.5568 0.5953 0.046 Uiso 1 1 calc R
C10 C 0.2740(2) 0.79115(19) 0.50887(13) 0.0372(4) Uani 1 1 d .
C11 C 0.2811(2) 0.7602(2) 0.38930(14) 0.0455(4) Uani 1 1 d .
H11 H 0.2903 0.6542 0.3748 0.055 Uiso 1 1 calc R
C12 C 0.2746(3) 0.8850(2) 0.29514(15) 0.0528(5) Uani 1 1 d .
H12 H 0.2816 0.8633 0.2161 0.063 Uiso 1 1 calc R
C13 C 0.2576(2) 1.0460(2) 0.31604(16) 0.0525(5) Uani 1 1 d .
H13 H 0.2542 1.1291 0.2500 0.063 Uiso 1 1 calc R
C14 C 0.2457(2) 1.0851(2) 0.43063(15) 0.0440(4) Uani 1 1 d .
C15 C 0.2570(2) 0.95474(18) 0.53065(14) 0.0382(4) Uani 1 1 d .
C16 C 0.2590(2) 0.9792(2) 0.65043(14) 0.0438(4) Uani 1 1 d .
H16 H 0.2459 1.0856 0.6667 0.053 Uiso 1 1 calc R
C17 C 0.2797(2) 0.8504(2) 0.74220(14) 0.0445(4) Uani 1 1 d .
H17 H 0.2869 0.8684 0.8187 0.053 Uiso 1 1 calc R
C18 C 0.2239(3) 1.2603(2) 0.45101(19) 0.0588(5) Uani 1 1 d .
H18A H 0.2350 1.3267 0.3727 0.088 Uiso 1 1 calc R
H18B H 0.3250 1.2500 0.4879 0.088 Uiso 1 1 calc R
H18C H 0.0977 1.3160 0.5054 0.088 Uiso 1 1 calc R

loop_
_atom_site_aniso_label
_atom_site_aniso_U_11
_atom_site_aniso_U_22
_atom_site_aniso_U_33
_atom_site_aniso_U_23
_atom_site_aniso_U_13
_atom_site_aniso_U_12
O1 0.0715(9) 0.0518(7) 0.0552(8) 0.0112(6) -0.0349(7) -0.0197(6)
O2 0.0638(8) 0.0755(9) 0.0575(8) 0.0172(6) -0.0348(6) -0.0388(7)
C1 0.0515(9) 0.0402(8) 0.0342(8) -0.0018(6) -0.0131(7) -0.0125(7)
C2 0.0867(14) 0.0387(9) 0.0449(9) 0.0065(7) -0.0214(9) -0.0277(9)
C3 0.0785(13) 0.0509(10) 0.0485(10) -0.0018(8) -0.0124(9) -0.0387(10)
C4 0.0494(10) 0.0541(10) 0.0511(10) -0.0055(8) -0.0111(8) -0.0257(8)
C5 0.0424(9) 0.0402(8) 0.0414(8) 0.0025(6) -0.0120(7) -0.0153(7)
C6 0.0403(8) 0.0372(8) 0.0322(7) -0.0017(6) -0.0076(6) -0.0130(6)
C7 0.0388(8) 0.0457(9) 0.0371(8) 0.0004(7) -0.0122(6) -0.0158(7)
C8 0.0364(8) 0.0428(8) 0.0386(8) 0.0026(6) -0.0102(6) -0.0185(7)
C9 0.0378(8) 0.0365(8) 0.0415(8) -0.0008(6) -0.0108(6) -0.0157(6)
C10 0.0309(8) 0.0413(8) 0.0370(8) 0.0005(6) -0.0087(6) -0.0130(6)
C11 0.0458(9) 0.0469(9) 0.0430(9) -0.0035(7) -0.0130(7) -0.0158(7)
C12 0.0543(10) 0.0620(11) 0.0367(9) 0.0004(8) -0.0144(7) -0.0168(9)
C13 0.0477(10) 0.0533(10) 0.0471(10) 0.0139(8) -0.0142(8) -0.0164(8)
C14 0.0338(8) 0.0424(9) 0.0506(9) 0.0067(7) -0.0109(7) -0.0137(7)
C15 0.0298(7) 0.0382(8) 0.0433(9) 0.0011(6) -0.0073(6) -0.0129(6)
C16 0.0471(9) 0.0403(8) 0.0459(9) -0.0038(7) -0.0101(7) -0.0195(7)
C17 0.0490(9) 0.0496(9) 0.0395(8) -0.0039(7) -0.0111(7) -0.0231(8)
C18 0.0555(11) 0.0434(10) 0.0743(13) 0.0110(9) -0.0192(9) -0.0204(8)

loop_
_atom_type_symbol
_atom_type_description
_atom_type_scat_dispersion_real
_atom_type_scat_dispersion_imag
_atom_type_scat_source
C C 0.0033 0.0016 'International Tables Vol C Tables 4.2.6.8 and 6.1.1.4'
H H 0.0000 0.0000 'International Tables Vol C Tables 4.2.6.8 and 6.1.1.4'
O O 0.0106 0.0060 'International Tables Vol C Tables 4.2.6.8 and 6.1.1.4'

loop_
_geom_angle_atom_site_label_1
_geom_angle_atom_site_label_2
_geom_angle_atom_site_label_3
_geom_angle
C1 O1 H1 109.5
O1 C1 C2 117.64(14)
O1 C1 C6 122.81(14)
C2 C1 C6 119.54(15)
C3 C2 C1 120.49(16)
C3 C2 H2 119.8
C1 C2 H2 119.8
C2 C3 C4 121.23(16)
C2 C3 H3 119.4
C4 C3 H3 119.4
C5 C4 C3 118.60(16)
C5 C4 H4 120.7
C3 C4 H4 120.7
C4 C5 C6 121.95(15)
C4 C5 H5 119.0
C6 C5 H5 119.0
C5 C6 C1 118.06(14)
C5 C6 C7 121.85(13)
C1 C6 C7 120.03(14)
O2 C7 C6 120.74(14)
O2 C7 C8 118.00(13)
C6 C7 C8 121.26(13)
C9 C8 C17 119.22(14)
C9 C8 C7 122.96(14)
C17 C8 C7 117.59(13)
C8 C9 C10 121.48(14)
C8 C9 H9 119.3
C10 C9 H9 119.3
C11 C10 C9 121.47(14)
C11 C10 C15 119.60(14)
C9 C10 C15 118.92(13)
C12 C11 C10 120.03(15)
C12 C11 H11 120.0
C10 C11 H11 120.0
C11 C12 C13 120.62(15)
C11 C12 H12 119.7
C13 C12 H12 119.7
C14 C13 C12 122.08(15)
C14 C13 H13 119.0
C12 C13 H13 119.0
C13 C14 C15 118.44(15)
C13 C14 C18 120.97(15)
C15 C14 C18 120.58(15)
C16 C15 C10 118.12(13)
C16 C15 C14 122.64(14)
C10 C15 C14 119.21(14)
C17 C16 C15 121.47(14)
C17 C16 H16 119.3
C15 C16 H16 119.3
C16 C17 C8 120.69(14)
C16 C17 H17 119.7
C8 C17 H17 119.7
C14 C18 H18A 109.5
C14 C18 H18B 109.5
H18A C18 H18B 109.5
C14 C18 H18C 109.5
H18A C18 H18C 109.5
H18B C18 H18C 109.5

loop_
_geom_bond_atom_site_label_1
_geom_bond_atom_site_label_2
_geom_bond_distance
O1 C1 1.3482(19)
O1 H1 0.8200
O2 C7 1.2307(18)
C1 C2 1.389(2)
C1 C6 1.410(2)
C2 C3 1.367(3)
C2 H2 0.9300
C3 C4 1.386(2)
C3 H3 0.9300
C4 C5 1.376(2)
C4 H4 0.9300
C5 C6 1.398(2)
C5 H5 0.9300
C6 C7 1.469(2)
C7 C8 1.493(2)
C8 C9 1.370(2)
C8 C17 1.415(2)
C9 C10 1.417(2)
C9 H9 0.9300
C10 C11 1.410(2)
C10 C15 1.426(2)
C11 C12 1.359(2)
C11 H11 0.9300
C12 C13 1.401(3)
C12 H12 0.9300
C13 C14 1.369(2)
C13 H13 0.9300
C14 C15 1.430(2)
C14 C18 1.507(2)
C15 C16 1.417(2)
C16 C17 1.360(2)
C16 H16 0.9300
C17 H17 0.9300
C18 H18A 0.9600
C18 H18B 0.9600
C18 H18C 0.9600

loop_
_geom_torsion_atom_site_label_1
_geom_torsion_atom_site_label_2
_geom_torsion_atom_site_label_3
_geom_torsion_atom_site_label_4
_geom_torsion
O1 C1 C2 C3 175.84(15)
C6 C1 C2 C3 -3.4(3)
C1 C2 C3 C4 0.3(3)
C2 C3 C4 C5 1.9(3)
C3 C4 C5 C6 -1.0(2)
C4 C5 C6 C1 -2.0(2)
C4 C5 C6 C7 -179.16(15)
O1 C1 C6 C5 -175.04(14)
C2 C1 C6 C5 4.1(2)
O1 C1 C6 C7 2.2(2)
C2 C1 C6 C7 -178.62(14)
C5 C6 C7 O2 166.40(15)
C1 C6 C7 O2 -10.8(2)
C5 C6 C7 C8 -13.6(2)
C1 C6 C7 C8 169.30(13)
O2 C7 C8 C9 133.37(16)
C6 C7 C8 C9 -46.7(2)
O2 C7 C8 C17 -41.2(2)
C6 C7 C8 C17 138.74(15)
C17 C8 C9 C10 0.6(2)
C7 C8 C9 C10 -173.93(13)
C8 C9 C10 C11 176.43(14)
C8 C9 C10 C15 -2.6(2)
C9 C10 C11 C12 -178.03(14)
C15 C10 C11 C12 1.0(2)
C10 C11 C12 C13 -1.1(3)
C11 C12 C13 C14 -0.4(3)
C12 C13 C14 C15 1.8(2)
C12 C13 C14 C18 -178.92(15)
C11 C10 C15 C16 -177.25(13)
C9 C10 C15 C16 1.8(2)
C11 C10 C15 C14 0.5(2)
C9 C10 C15 C14 179.54(12)
C13 C14 C15 C16 175.78(14)
C18 C14 C15 C16 -3.5(2)
C13 C14 C15 C10 -1.9(2)
C18 C14 C15 C10 178.87(13)
C10 C15 C16 C17 1.0(2)
C14 C15 C16 C17 -176.67(14)
C15 C16 C17 C8 -3.1(2)
C9 C8 C17 C16 2.3(2)
C7 C8 C17 C16 177.09(14)
